data_2243296
loop_
_publ_author_name
'Tesouro Vallina, Ana'
'Stoeckli-Evans, Helen'

_publ_section_title
;
 Crystal structures and Hirshfeld surface analyses of two new
 tetrakis-substituted pyrazines and a degredation product
;
_journal_issue 3
_journal_name_full 'Acta Crystallographica Section E'
_journal_page_first 404
_journal_page_last 409
_journal_paper_doi 10.1107/S2056989020002133
_journal_volume 76
_journal_year 2020
_chemical_formula_iupac 'C28 H29 N5'
_chemical_formula_moiety 'C28 H29 N5'
_chemical_formula_sum 'C28 H29 N5'
_chemical_formula_weight 435.56
_chemical_name_systematic
;
<i>N</i>,<i>N</i>'-[(6-Phenyl-6,7-dihydro-5<i>H</i>-pyrrolo[3,4-\
<i>b</i>]pyrazine-2,3-diyl)bis(methylene)]bis(<i>N</i>-methylaniline)
;
_space_group_crystal_system triclinic
_space_group_IT_number 2
_space_group_name_Hall '-P 1'
_space_group_name_H-M_alt 'P -1'
_atom_sites_solution_hydrogens geom
_atom_sites_solution_primary direct
_atom_sites_solution_secondary difmap
_audit_creation_method SHELXL-2018/3
_cell_angle_alpha 85.915(13)
_cell_angle_beta 75.349(13)
_cell_angle_gamma 78.891(13)
_cell_formula_units_Z 2
_cell_length_a 8.6860(10)
_cell_length_b 9.7731(11)
_cell_length_c 14.3948(16)
_cell_measurement_reflns_used 5000
_cell_measurement_temperature 293(2)
_cell_measurement_theta_max 26.05
_cell_measurement_theta_min 1.65
_cell_volume 1159.8(2)
_computing_cell_refinement
;
CELL in IPDS-I (Stoe & Cie, 2004)
;
_computing_data_collection
;
EXPOSE in IPDS-I (Stoe & Cie, 2004)
;
_computing_data_reduction
;
INTEGRATE in IPDS-I (Stoe & Cie, 2004)
;
_computing_molecular_graphics
;
Mercury (Macrae <i>et al.</i>,  2020)
;
_computing_publication_material
;
<i>SHELXL2018/3</i> (Sheldrick, 2015), PLATON (Spek, 2020) and
publcif (Westrip, 2010)
;
_computing_structure_refinement
;
<i>SHELXL2018/3</i> (Sheldrick, 2015)
;
_computing_structure_solution
;
SHELXS97 (Sheldrick, 2008)
;
_diffrn_ambient_temperature 293(2)
_diffrn_detector 'image plate'
_diffrn_measured_fraction_theta_full 0.939
_diffrn_measured_fraction_theta_max 0.939
_diffrn_measurement_device '1 circle goniometer'
_diffrn_measurement_device_type 'Stoe IPDS 1'
_diffrn_measurement_method '\f rotation'
_diffrn_radiation_monochromator 'plane graphite'
_diffrn_radiation_source 'fine-focus sealed tube'
_diffrn_radiation_type MoK\a
_diffrn_radiation_wavelength 0.71073
_diffrn_reflns_av_R_equivalents 0.0513
_diffrn_reflns_av_unetI/netI 0.1168
_diffrn_reflns_limit_h_max 10
_diffrn_reflns_limit_h_min -10
_diffrn_reflns_limit_k_max 11
_diffrn_reflns_limit_k_min -11
_diffrn_reflns_limit_l_max 17
_diffrn_reflns_limit_l_min -17
_diffrn_reflns_number 8653
_diffrn_reflns_theta_full 25.242
_diffrn_reflns_theta_max 25.247
_diffrn_reflns_theta_min 2.124
_exptl_absorpt_coefficient_mu 0.076
_exptl_absorpt_correction_type none
_exptl_crystal_colour 'pale yellow'
_exptl_crystal_density_diffrn 1.247
_exptl_crystal_description 'hexagonal plate'
_exptl_crystal_F_000 464
_exptl_crystal_size_max 0.450
_exptl_crystal_size_mid 0.350
_exptl_crystal_size_min 0.100
_refine_diff_density_max 0.118
_refine_diff_density_min -0.124
_refine_ls_extinction_coef 0.0154(11)
_refine_ls_extinction_expression Fc^*^=kFc[1+0.001xFc^2^\l^3^/sin(2\q)]^-1/4^
_refine_ls_extinction_method
;
(<i>SHELXL2018/3</i>; Sheldrick, 2015)
;
_refine_ls_goodness_of_fit_ref 0.682
_refine_ls_hydrogen_treatment constr
_refine_ls_matrix_type full
_refine_ls_number_parameters 301
_refine_ls_number_reflns 3953
_refine_ls_number_restraints 0
_refine_ls_restrained_S_all 0.682
_refine_ls_R_factor_all 0.1221
_refine_ls_R_factor_gt 0.0353
_refine_ls_shift/su_max 0.000
_refine_ls_shift/su_mean 0.000
_refine_ls_structure_factor_coef Fsqd
_refine_ls_weighting_details 'w=1/[\s^2^(Fo^2^)+(0.0308P)^2^] where P=(Fo^2^+2Fc^2^)/3'
_refine_ls_weighting_scheme calc
_refine_ls_wR_factor_gt 0.0692
_refine_ls_wR_factor_ref 0.0791
_reflns_number_gt 1518
_reflns_number_total 3953
_reflns_threshold_expression 'I > 2\s(I)'
_cod_data_source_file xi2023sup1.cif
_cod_data_source_block III
_cod_database_code 2243296
_shelx_space_group_comment
;
The symmetry employed for this shelxl refinement is uniquely defined
by the following loop, which should always be used as a source of
symmetry information in preference to the above space-group names.
They are only intended as comments.
;
_shelx_estimated_absorpt_t_min 0.967
_shelx_estimated_absorpt_t_max 0.992

loop_
_space_group_symop_operation_xyz
'x, y, z'
'-x, -y, -z'

loop_
_atom_site_type_symbol
_atom_site_label
_atom_site_fract_x
_atom_site_fract_y
_atom_site_fract_z
_atom_site_U_iso_or_equiv
_atom_site_adp_type
_atom_site_calc_flag
_atom_site_occupancy
_atom_site_disorder_assembly
_atom_site_disorder_group
N N1 0.4060(2) 0.8786(2) 0.20916(11) 0.0559(5) Uani d 1 . .
N N2 0.2666(2) 0.9790(2) 0.05437(12) 0.0596(6) Uani d 1 . .
N N3 0.5915(2) 0.6863(2) -0.00687(11) 0.0641(6) Uani d 1 . .
N N4 -0.0765(2) 1.1354(2) 0.19845(12) 0.0567(5) Uani d 1 . .
N N5 0.2256(2) 0.9508(2) 0.39598(12) 0.0607(6) Uani d 1 . .
C C1 0.2797(3) 0.9865(2) 0.21849(14) 0.0536(6) Uani d 1 . .
C C2 0.4566(2) 0.8223(2) 0.12258(14) 0.0510(6) Uani d 1 . .
C C3 0.3862(3) 0.8699(3) 0.04787(13) 0.0522(6) Uani d 1 . .
C C4 0.2133(2) 1.0385(2) 0.14142(15) 0.0550(6) Uani d 1 . .
C C5 0.5911(3) 0.7029(2) 0.09341(13) 0.0611(7) Uani d 1 . .
H H5A 0.692953 0.724226 0.098842 0.073 Uiso calc 1 . .
H H5B 0.570113 0.619743 0.131738 0.073 Uiso calc 1 . .
C C6 0.4643(2) 0.7825(2) -0.03875(13) 0.0577(7) Uani d 1 . .
H H6A 0.388274 0.733319 -0.055210 0.069 Uiso calc 1 . .
H H6B 0.508592 0.838726 -0.093682 0.069 Uiso calc 1 . .
C C7 0.6870(3) 0.5773(3) -0.06142(15) 0.0559(6) Uani d 1 . .
C C8 0.8004(3) 0.4812(3) -0.02614(15) 0.0620(7) Uani d 1 . .
H H8 0.810894 0.489435 0.035832 0.074 Uiso calc 1 . .
C C9 0.8976(3) 0.3735(3) -0.08282(17) 0.0725(8) Uani d 1 . .
H H9 0.972506 0.309893 -0.058215 0.087 Uiso calc 1 . .
C C10 0.8853(3) 0.3590(3) -0.17452(19) 0.0773(8) Uani d 1 . .
H H10 0.951563 0.286567 -0.212066 0.093 Uiso calc 1 . .
C C11 0.7738(3) 0.4528(3) -0.21026(16) 0.0764(8) Uani d 1 . .
H H11 0.764776 0.443527 -0.272410 0.092 Uiso calc 1 . .
C C12 0.6751(3) 0.5608(3) -0.15511(15) 0.0665(7) Uani d 1 . .
H H12 0.599899 0.623164 -0.180367 0.080 Uiso calc 1 . .
C C13 0.2210(3) 1.0516(2) 0.31746(14) 0.0602(7) Uani d 1 . .
H H13A 0.287658 1.119063 0.321236 0.072 Uiso calc 1 . .
H H13B 0.110758 1.101454 0.324780 0.072 Uiso calc 1 . .
C C14 0.1121(3) 0.8654(3) 0.42226(14) 0.0560(6) Uani d 1 . .
C C15 -0.0211(3) 0.8838(3) 0.38231(15) 0.0629(7) Uani d 1 . .
H H15 -0.032502 0.953551 0.335842 0.076 Uiso calc 1 . .
C C16 -0.1360(3) 0.8000(3) 0.41067(19) 0.0781(8) Uani d 1 . .
H H16 -0.224404 0.814656 0.383465 0.094 Uiso calc 1 . .
C C17 -0.1225(4) 0.6956(3) 0.4781(2) 0.0906(9) Uani d 1 . .
H H17 -0.199630 0.638472 0.496365 0.109 Uiso calc 1 . .
C C18 0.0080(5) 0.6771(3) 0.51850(19) 0.0919(10) Uani d 1 . .
H H18 0.017561 0.607346 0.565218 0.110 Uiso calc 1 . .
C C19 0.1240(3) 0.7587(3) 0.49158(17) 0.0713(8) Uani d 1 . .
H H19 0.211426 0.743206 0.519603 0.086 Uiso calc 1 . .
C C20 0.3718(3) 0.9195(3) 0.43102(17) 0.0861(9) Uani d 1 . .
H H20A 0.435685 0.990627 0.408568 0.129 Uiso calc 1 . .
H H20B 0.433210 0.830763 0.407665 0.129 Uiso calc 1 . .
H H20C 0.343173 0.916359 0.499973 0.129 Uiso calc 1 . .
C C21 0.0812(3) 1.1664(2) 0.14886(15) 0.0651(7) Uani d 1 . .
H H21A 0.106550 1.237790 0.183089 0.078 Uiso calc 1 . .
H H21B 0.077662 1.202914 0.084840 0.078 Uiso calc 1 . .
C C22 -0.1951(3) 1.2457(3) 0.24527(14) 0.0534(6) Uani d 1 . .
C C23 -0.1678(3) 1.3796(3) 0.24765(15) 0.0688(7) Uani d 1 . .
H H23 -0.069134 1.402028 0.213889 0.083 Uiso calc 1 . .
C C24 -0.2859(4) 1.4813(3) 0.29992(19) 0.0860(9) Uani d 1 . .
H H24 -0.264807 1.570861 0.301192 0.103 Uiso calc 1 . .
C C25 -0.4332(4) 1.4517(4) 0.34971(19) 0.0920(11) Uani d 1 . .
H H25 -0.511567 1.519698 0.385288 0.110 Uiso calc 1 . .
C C26 -0.4620(3) 1.3199(4) 0.34573(18) 0.0911(10) Uani d 1 . .
H H26 -0.562113 1.299000 0.378099 0.109 Uiso calc 1 . .
C C27 -0.3461(3) 1.2173(3) 0.29485(16) 0.0719(8) Uani d 1 . .
H H27 -0.368766 1.128393 0.293559 0.086 Uiso calc 1 . .
C C28 -0.1287(3) 1.0303(3) 0.15362(17) 0.0805(8) Uani d 1 . .
H H28A -0.200292 0.983359 0.201593 0.121 Uiso calc 1 . .
H H28B -0.036112 0.963950 0.123096 0.121 Uiso calc 1 . .
H H28C -0.184352 1.073996 0.106462 0.121 Uiso calc 1 . .

loop_
_atom_site_aniso_label
_atom_site_aniso_U_11
_atom_site_aniso_U_22
_atom_site_aniso_U_33
_atom_site_aniso_U_12
_atom_site_aniso_U_13
_atom_site_aniso_U_23
N1 0.0524(11) 0.0660(15) 0.0465(11) -0.0088(11) -0.0077(9) -0.0042(9)
N2 0.0533(12) 0.0728(15) 0.0465(11) -0.0058(11) -0.0064(9) 0.0024(10)
N3 0.0620(12) 0.0785(16) 0.0446(11) 0.0103(12) -0.0146(9) -0.0111(10)
N4 0.0522(12) 0.0551(14) 0.0605(11) -0.0069(11) -0.0106(10) -0.0064(10)
N5 0.0562(13) 0.0813(17) 0.0459(11) -0.0163(12) -0.0104(10) -0.0081(10)
C1 0.0503(14) 0.0603(18) 0.0468(13) -0.0137(13) -0.0020(11) -0.0047(11)
C2 0.0461(13) 0.0629(17) 0.0413(13) -0.0085(13) -0.0070(11) -0.0013(12)
C3 0.0469(13) 0.0650(17) 0.0419(13) -0.0106(13) -0.0056(11) 0.0000(12)
C4 0.0498(14) 0.0601(17) 0.0505(14) -0.0082(13) -0.0063(12) 0.0022(12)
C5 0.0567(14) 0.0749(19) 0.0467(13) -0.0009(14) -0.0100(11) -0.0089(12)
C6 0.0524(14) 0.0736(18) 0.0449(12) -0.0084(13) -0.0094(11) -0.0039(12)
C7 0.0486(14) 0.0627(18) 0.0532(14) -0.0095(14) -0.0052(11) -0.0076(12)
C8 0.0555(14) 0.0709(19) 0.0563(14) -0.0066(15) -0.0098(12) -0.0068(13)
C9 0.0645(17) 0.069(2) 0.0777(18) -0.0034(15) -0.0112(14) -0.0085(15)
C10 0.0739(19) 0.074(2) 0.0766(18) -0.0108(17) 0.0001(15) -0.0247(15)
C11 0.0800(19) 0.088(2) 0.0597(15) -0.0135(18) -0.0103(14) -0.0186(15)
C12 0.0623(16) 0.080(2) 0.0562(15) -0.0069(15) -0.0135(12) -0.0119(13)
C13 0.0618(16) 0.0653(18) 0.0513(13) -0.0143(13) -0.0053(11) -0.0109(13)
C14 0.0589(16) 0.0647(19) 0.0397(13) -0.0072(15) -0.0032(12) -0.0143(12)
C15 0.0598(16) 0.074(2) 0.0540(14) -0.0175(15) -0.0057(13) -0.0109(13)
C16 0.070(2) 0.085(2) 0.0761(18) -0.0172(18) -0.0039(15) -0.0237(17)
C17 0.092(2) 0.079(3) 0.092(2) -0.039(2) 0.0180(18) -0.0243(19)
C18 0.127(3) 0.069(2) 0.0706(19) -0.018(2) -0.006(2) -0.0067(15)
C19 0.086(2) 0.064(2) 0.0615(16) -0.0086(17) -0.0154(14) -0.0066(14)
C20 0.0670(17) 0.122(3) 0.0789(17) -0.0167(17) -0.0316(14) -0.0145(16)
C21 0.0603(16) 0.0617(19) 0.0639(14) -0.0040(14) -0.0043(12) 0.0023(13)
C22 0.0536(16) 0.0608(19) 0.0442(12) -0.0012(14) -0.0162(11) 0.0003(12)
C23 0.0726(17) 0.061(2) 0.0673(16) -0.0041(17) -0.0117(13) -0.0061(14)
C24 0.100(2) 0.065(2) 0.0893(19) 0.0040(19) -0.0269(18) -0.0202(16)
C25 0.081(2) 0.110(3) 0.0742(19) 0.019(2) -0.0162(17) -0.0368(19)
C26 0.0629(18) 0.121(3) 0.0784(19) 0.003(2) -0.0059(14) -0.0256(19)
C27 0.0598(16) 0.080(2) 0.0711(15) -0.0083(16) -0.0100(14) -0.0066(14)
C28 0.0687(17) 0.086(2) 0.0927(18) -0.0024(16) -0.0318(15) -0.0313(16)

loop_
_atom_type_symbol
_atom_type_description
_atom_type_scat_dispersion_real
_atom_type_scat_dispersion_imag
_atom_type_scat_source
C C 0.0033 0.0016 'International Tables Vol C Tables 4.2.6.8 and 6.1.1.4'
H H 0.0000 0.0000 'International Tables Vol C Tables 4.2.6.8 and 6.1.1.4'
N N 0.0061 0.0033 'International Tables Vol C Tables 4.2.6.8 and 6.1.1.4'

loop_
_geom_angle_atom_site_label_1
_geom_angle_atom_site_label_2
_geom_angle_atom_site_label_3
_geom_angle_site_symmetry_1
_geom_angle_site_symmetry_3
_geom_angle
_geom_angle_publ_flag
C2 N1 C1 . . 114.96(16) ?
C3 N2 C4 . . 115.23(17) ?
C7 N3 C6 . . 122.57(16) ?
C7 N3 C5 . . 123.11(17) ?
C6 N3 C5 . . 113.64(16) ?
C22 N4 C28 . . 118.35(19) ?
C22 N4 C21 . . 117.9(2) ?
C28 N4 C21 . . 114.48(18) ?
C14 N5 C13 . . 120.75(19) ?
C14 N5 C20 . . 119.8(2) ?
C13 N5 C20 . . 117.9(2) ?
N1 C1 C4 . . 122.07(18) ?
N1 C1 C13 . . 115.34(18) ?
C4 C1 C13 . . 122.5(2) ?
N1 C2 C3 . . 122.80(19) ?
N1 C2 C5 . . 125.96(18) ?
C3 C2 C5 . . 111.24(18) ?
N2 C3 C2 . . 123.17(19) ?
N2 C3 C6 . . 126.31(18) ?
C2 C3 C6 . . 110.52(19) ?
N2 C4 C1 . . 121.65(19) ?
N2 C4 C21 . . 115.81(19) ?
C1 C4 C21 . . 122.52(19) ?
N3 C5 C2 . . 102.26(16) ?
N3 C5 H5A . . 111.3 ?
C2 C5 H5A . . 111.3 ?
N3 C5 H5B . . 111.3 ?
C2 C5 H5B . . 111.3 ?
H5A C5 H5B . . 109.2 ?
N3 C6 C3 . . 102.22(16) ?
N3 C6 H6A . . 111.3 ?
C3 C6 H6A . . 111.3 ?
N3 C6 H6B . . 111.3 ?
C3 C6 H6B . . 111.3 ?
H6A C6 H6B . . 109.2 ?
N3 C7 C8 . . 121.19(19) ?
N3 C7 C12 . . 120.9(2) ?
C8 C7 C12 . . 117.9(2) ?
C9 C8 C7 . . 120.4(2) ?
C9 C8 H8 . . 119.8 ?
C7 C8 H8 . . 119.8 ?
C10 C9 C8 . . 121.2(2) ?
C10 C9 H9 . . 119.4 ?
C8 C9 H9 . . 119.4 ?
C9 C10 C11 . . 119.1(2) ?
C9 C10 H10 . . 120.4 ?
C11 C10 H10 . . 120.4 ?
C10 C11 C12 . . 120.8(2) ?
C10 C11 H11 . . 119.6 ?
C12 C11 H11 . . 119.6 ?
C11 C12 C7 . . 120.6(2) ?
C11 C12 H12 . . 119.7 ?
C7 C12 H12 . . 119.7 ?
N5 C13 C1 . . 113.53(19) ?
N5 C13 H13A . . 108.9 ?
C1 C13 H13A . . 108.9 ?
N5 C13 H13B . . 108.9 ?
C1 C13 H13B . . 108.9 ?
H13A C13 H13B . . 107.7 ?
N5 C14 C15 . . 121.3(2) ?
N5 C14 C19 . . 121.3(2) ?
C15 C14 C19 . . 117.3(3) ?
C16 C15 C14 . . 120.9(3) ?
C16 C15 H15 . . 119.5 ?
C14 C15 H15 . . 119.5 ?
C17 C16 C15 . . 121.1(3) ?
C17 C16 H16 . . 119.4 ?
C15 C16 H16 . . 119.4 ?
C16 C17 C18 . . 118.5(3) ?
C16 C17 H17 . . 120.8 ?
C18 C17 H17 . . 120.8 ?
C19 C18 C17 . . 121.6(3) ?
C19 C18 H18 . . 119.2 ?
C17 C18 H18 . . 119.2 ?
C18 C19 C14 . . 120.6(3) ?
C18 C19 H19 . . 119.7 ?
C14 C19 H19 . . 119.7 ?
N5 C20 H20A . . 109.5 ?
N5 C20 H20B . . 109.5 ?
H20A C20 H20B . . 109.5 ?
N5 C20 H20C . . 109.5 ?
H20A C20 H20C . . 109.5 ?
H20B C20 H20C . . 109.5 ?
N4 C21 C4 . . 112.0(2) ?
N4 C21 H21A . . 109.2 ?
C4 C21 H21A . . 109.2 ?
N4 C21 H21B . . 109.2 ?
C4 C21 H21B . . 109.2 ?
H21A C21 H21B . . 107.9 ?
C23 C22 C27 . . 117.8(2) ?
C23 C22 N4 . . 123.5(2) ?
C27 C22 N4 . . 118.7(3) ?
C22 C23 C24 . . 120.7(3) ?
C22 C23 H23 . . 119.6 ?
C24 C23 H23 . . 119.6 ?
C25 C24 C23 . . 121.0(3) ?
C25 C24 H24 . . 119.5 ?
C23 C24 H24 . . 119.5 ?
C26 C25 C24 . . 118.4(3) ?
C26 C25 H25 . . 120.8 ?
C24 C25 H25 . . 120.8 ?
C25 C26 C27 . . 121.5(3) ?
C25 C26 H26 . . 119.3 ?
C27 C26 H26 . . 119.3 ?
C26 C27 C22 . . 120.6(3) ?
C26 C27 H27 . . 119.7 ?
C22 C27 H27 . . 119.7 ?
N4 C28 H28A . . 109.5 ?
N4 C28 H28B . . 109.5 ?
H28A C28 H28B . . 109.5 ?
N4 C28 H28C . . 109.5 ?
H28A C28 H28C . . 109.5 ?
H28B C28 H28C . . 109.5 ?

loop_
_geom_bond_atom_site_label_1
_geom_bond_atom_site_label_2
_geom_bond_site_symmetry_2
_geom_bond_distance
_geom_bond_publ_flag
N1 C2 . 1.333(2) ?
N1 C1 . 1.354(2) ?
N2 C3 . 1.328(2) ?
N2 C4 . 1.352(2) ?
N3 C7 . 1.374(2) ?
N3 C6 . 1.453(2) ?
N3 C5 . 1.463(2) ?
N4 C22 . 1.415(3) ?
N4 C28 . 1.449(3) ?
N4 C21 . 1.453(3) ?
N5 C14 . 1.376(3) ?
N5 C13 . 1.449(3) ?
N5 C20 . 1.454(3) ?
C1 C4 . 1.397(3) ?
C1 C13 . 1.527(3) ?
C2 C3 . 1.377(2) ?
C2 C5 . 1.483(3) ?
C3 C6 . 1.498(3) ?
C4 C21 . 1.515(3) ?
C5 H5A . 0.9700 ?
C5 H5B . 0.9700 ?
C6 H6A . 0.9700 ?
C6 H6B . 0.9700 ?
C7 C8 . 1.392(3) ?
C7 C12 . 1.401(3) ?
C8 C9 . 1.385(3) ?
C8 H8 . 0.9300 ?
C9 C10 . 1.370(3) ?
C9 H9 . 0.9300 ?
C10 C11 . 1.373(3) ?
C10 H10 . 0.9300 ?
C11 C12 . 1.380(3) ?
C11 H11 . 0.9300 ?
C12 H12 . 0.9300 ?
C13 H13A . 0.9700 ?
C13 H13B . 0.9700 ?
C14 C15 . 1.394(3) ?
C14 C19 . 1.398(3) ?
C15 C16 . 1.376(3) ?
C15 H15 . 0.9300 ?
C16 C17 . 1.367(4) ?
C16 H16 . 0.9300 ?
C17 C18 . 1.376(4) ?
C17 H17 . 0.9300 ?
C18 C19 . 1.367(4) ?
C18 H18 . 0.9300 ?
C19 H19 . 0.9300 ?
C20 H20A . 0.9600 ?
C20 H20B . 0.9600 ?
C20 H20C . 0.9600 ?
C21 H21A . 0.9700 ?
C21 H21B . 0.9700 ?
C22 C23 . 1.378(3) ?
C22 C27 . 1.395(3) ?
C23 C24 . 1.390(3) ?
C23 H23 . 0.9300 ?
C24 C25 . 1.373(4) ?
C24 H24 . 0.9300 ?
C25 C26 . 1.366(4) ?
C25 H25 . 0.9300 ?
C26 C27 . 1.378(3) ?
C26 H26 . 0.9300 ?
C27 H27 . 0.9300 ?
C28 H28A . 0.9600 ?
C28 H28B . 0.9600 ?
C28 H28C . 0.9600 ?

loop_
_geom_hbond_atom_site_label_D
_geom_hbond_atom_site_label_H
_geom_hbond_atom_site_label_A
_geom_hbond_site_symmetry_A
_geom_hbond_distance_DH
_geom_hbond_distance_HA
_geom_hbond_distance_DA
_geom_hbond_angle_DHA
C15 H15 N4 . 0.93 2.61 3.542(3) 175
C28 H28B N2 . 0.96 2.59 3.323(3) 133
C6 H6B Cg2 2_675 0.97 2.82 3.601(2) 138
C23 H23 Cg3 2_675 0.93 2.97 3.881(3) 168

loop_
_geom_torsion_atom_site_label_1
_geom_torsion_atom_site_label_2
_geom_torsion_atom_site_label_3
_geom_torsion_atom_site_label_4
_geom_torsion_site_symmetry_1
_geom_torsion_site_symmetry_2
_geom_torsion_site_symmetry_3
_geom_torsion_site_symmetry_4
_geom_torsion
_geom_torsion_publ_flag
C2 N1 C1 C4 . . . . -2.9(3) ?
C2 N1 C1 C13 . . . . -180.0(2) ?
C1 N1 C2 C3 . . . . 0.0(3) ?
C1 N1 C2 C5 . . . . -179.5(2) ?
C4 N2 C3 C2 . . . . -2.3(3) ?
C4 N2 C3 C6 . . . . 178.1(2) ?
N1 C2 C3 N2 . . . . 2.8(3) ?
C5 C2 C3 N2 . . . . -177.7(2) ?
N1 C2 C3 C6 . . . . -177.6(2) ?
C5 C2 C3 C6 . . . . 2.0(3) ?
C3 N2 C4 C1 . . . . -0.6(3) ?
C3 N2 C4 C21 . . . . 177.8(2) ?
N1 C1 C4 N2 . . . . 3.4(3) ?
C13 C1 C4 N2 . . . . -179.8(2) ?
N1 C1 C4 C21 . . . . -174.9(2) ?
C13 C1 C4 C21 . . . . 2.0(3) ?
C7 N3 C5 C2 . . . . -173.1(2) ?
C6 N3 C5 C2 . . . . -2.3(2) ?
N1 C2 C5 N3 . . . . 179.7(2) ?
C3 C2 C5 N3 . . . . 0.1(2) ?
C7 N3 C6 C3 . . . . 174.2(2) ?
C5 N3 C6 C3 . . . . 3.3(2) ?
N2 C3 C6 N3 . . . . 176.5(2) ?
C2 C3 C6 N3 . . . . -3.2(2) ?
C6 N3 C7 C8 . . . . -175.5(2) ?
C5 N3 C7 C8 . . . . -5.5(3) ?
C6 N3 C7 C12 . . . . 5.6(3) ?
C5 N3 C7 C12 . . . . 175.6(2) ?
N3 C7 C8 C9 . . . . -178.8(2) ?
C12 C7 C8 C9 . . . . 0.1(3) ?
C7 C8 C9 C10 . . . . 0.2(4) ?
C8 C9 C10 C11 . . . . -0.3(4) ?
C9 C10 C11 C12 . . . . 0.1(4) ?
C10 C11 C12 C7 . . . . 0.3(4) ?
N3 C7 C12 C11 . . . . 178.6(2) ?
C8 C7 C12 C11 . . . . -0.4(3) ?
C14 N5 C13 C1 . . . . -75.0(2) ?
C20 N5 C13 C1 . . . . 91.0(3) ?
N1 C1 C13 N5 . . . . -37.6(3) ?
C4 C1 C13 N5 . . . . 145.3(2) ?
C13 N5 C14 C15 . . . . -7.6(3) ?
C20 N5 C14 C15 . . . . -173.29(19) ?
C13 N5 C14 C19 . . . . 173.80(19) ?
C20 N5 C14 C19 . . . . 8.1(3) ?
N5 C14 C15 C16 . . . . -178.5(2) ?
C19 C14 C15 C16 . . . . 0.2(3) ?
C14 C15 C16 C17 . . . . -0.6(4) ?
C15 C16 C17 C18 . . . . 0.9(4) ?
C16 C17 C18 C19 . . . . -1.0(4) ?
C17 C18 C19 C14 . . . . 0.7(4) ?
N5 C14 C19 C18 . . . . 178.4(2) ?
C15 C14 C19 C18 . . . . -0.3(3) ?
C22 N4 C21 C4 . . . . 154.45(18) ?
C28 N4 C21 C4 . . . . -59.3(2) ?
N2 C4 C21 N4 . . . . 103.8(2) ?
C1 C4 C21 N4 . . . . -77.8(3) ?
C28 N4 C22 C23 . . . . -146.2(2) ?
C21 N4 C22 C23 . . . . -1.2(3) ?
C28 N4 C22 C27 . . . . 36.3(3) ?
C21 N4 C22 C27 . . . . -178.72(19) ?
C27 C22 C23 C24 . . . . 1.6(3) ?
N4 C22 C23 C24 . . . . -175.92(19) ?
C22 C23 C24 C25 . . . . -0.6(4) ?
C23 C24 C25 C26 . . . . -0.8(4) ?
C24 C25 C26 C27 . . . . 1.3(4) ?
C25 C26 C27 C22 . . . . -0.3(4) ?
C23 C22 C27 C26 . . . . -1.2(3) ?
N4 C22 C27 C26 . . . . 176.5(2) ?

_cod_database_fobs_code 2243296
